data_7700861
loop_
_publ_author_name
'Huang, Xin-Da'
'Jia, Jia-Ge'
'Kurmoo, Mohamedally'
'Bao, Song-Song'
'Zheng, Li-Min'

_publ_section_title
;
 Interplay of anthracene luminescence and dysprosium magnetism by steric
 control of photodimerization.
;
_journal_issue 36
_journal_name_full 'Dalton transactions (Cambridge, England : 2003)'
_journal_page_first 13769
_journal_page_last 13779
_journal_paper_doi 10.1039/c9dt02854d
_journal_volume 48
_journal_year 2019
_chemical_formula_moiety 'C30 H47 Dy N3 O18 P3'
_chemical_formula_sum 'C30 H47 Dy N3 O18 P3'
_chemical_formula_weight 993.11
_chemical_name_systematic 3
_chemical_properties_physical Photo-sensitive
_space_group_crystal_system triclinic
_space_group_IT_number 2
_space_group_name_Hall '-P 1'
_space_group_name_H-M_alt 'P -1'
_symmetry_space_group_name_Hall '-P 1'
_symmetry_space_group_name_H-M 'P -1'
_atom_sites_solution_hydrogens geom
_audit_creation_method SHELXL-2018/3
_audit_update_record
;
2019-07-05 deposited with the CCDC.    2019-08-16 downloaded from the CCDC.
;
_cell_angle_alpha 80.5150(10)
_cell_angle_beta 86.5760(10)
_cell_angle_gamma 89.8190(10)
_cell_formula_units_Z 2
_cell_length_a 10.8696(8)
_cell_length_b 11.0111(8)
_cell_length_c 17.9728(14)
_cell_measurement_reflns_used 9562
_cell_measurement_temperature 193(2)
_cell_measurement_theta_max 27.4055
_cell_measurement_theta_min 2.302
_cell_volume 2117.9(3)
_computing_cell_refinement 'Bruker SAINT'
_computing_data_collection 'Bruker APEX2'
_computing_data_reduction 'Bruker SAINT'
_computing_molecular_graphics 'Bruker SHELXTL'
_computing_publication_material 'Bruker SHELXTL'
_computing_structure_refinement 'SHELXL-2018/3 (Sheldrick, 2018)'
_computing_structure_solution 'SHELXT 2014/4 (Sheldrick, 2014)'
_diffrn_ambient_temperature 193(2)
_diffrn_measured_fraction_theta_full 0.983
_diffrn_measured_fraction_theta_max 0.980
_diffrn_measurement_device_type 'Bruker APEX duo'
_diffrn_radiation_type MoK\a
_diffrn_radiation_wavelength 0.71073
_diffrn_reflns_av_R_equivalents 0.0257
_diffrn_reflns_av_unetI/netI 0.0394
_diffrn_reflns_Laue_measured_fraction_full 0.983
_diffrn_reflns_Laue_measured_fraction_max 0.980
_diffrn_reflns_limit_h_max 14
_diffrn_reflns_limit_h_min -14
_diffrn_reflns_limit_k_max 10
_diffrn_reflns_limit_k_min -14
_diffrn_reflns_limit_l_max 23
_diffrn_reflns_limit_l_min -23
_diffrn_reflns_number 19334
_diffrn_reflns_point_group_measured_fraction_full 0.983
_diffrn_reflns_point_group_measured_fraction_max 0.980
_diffrn_reflns_theta_full 25.242
_diffrn_reflns_theta_max 27.499
_diffrn_reflns_theta_min 1.875
_exptl_absorpt_coefficient_mu 1.950
_exptl_absorpt_correction_T_max 0.592
_exptl_absorpt_correction_T_min 0.408
_exptl_absorpt_correction_type multi-scan
_exptl_absorpt_process_details 'SADABS 2014/5'
_exptl_crystal_colour yellow
_exptl_crystal_density_diffrn 1.557
_exptl_crystal_description block
_exptl_crystal_F_000 1006
_exptl_crystal_preparation 'Magnetic properties,Luminescent'
_exptl_crystal_recrystallization_method 'Re-crystallisation from solvent: Tetrahydrofuran'
_exptl_crystal_size_max 0.500
_exptl_crystal_size_mid 0.400
_exptl_crystal_size_min 0.300
_refine_diff_density_max 1.597
_refine_diff_density_min -0.740
_refine_diff_density_rms 0.086
_refine_ls_extinction_method none
_refine_ls_goodness_of_fit_ref 1.038
_refine_ls_hydrogen_treatment constr
_refine_ls_matrix_type full
_refine_ls_number_parameters 506
_refine_ls_number_reflns 9519
_refine_ls_number_restraints 435
_refine_ls_restrained_S_all 1.133
_refine_ls_R_factor_all 0.0327
_refine_ls_R_factor_gt 0.0288
_refine_ls_shift/su_max 0.004
_refine_ls_shift/su_mean 0.000
_refine_ls_structure_factor_coef Fsqd
_refine_ls_weighting_details 'w=1/[\s^2^(Fo^2^)+(0.0369P)^2^+0.8248P] where P=(Fo^2^+2Fc^2^)/3'
_refine_ls_weighting_scheme calc
_refine_ls_wR_factor_gt 0.0706
_refine_ls_wR_factor_ref 0.0729
_reflns_Friedel_coverage 0.000
_reflns_number_gt 8675
_reflns_number_total 9519
_reflns_threshold_expression 'I > 2\s(I)'
_cod_data_source_file c9dt02854d2.cif
_cod_data_source_block 3
_cod_depositor_comments 'Adding full bibliography for 7700858--7700861.cif.'
_cod_database_code 7700861
_shelx_shelxl_version_number 2018/3
_shelx_space_group_comment
;
The symmetry employed for this shelxl refinement is uniquely defined
by the following loop, which should always be used as a source of
symmetry information in preference to the above space-group names.
They are only intended as comments.
;
_shelx_estimated_absorpt_t_min 0.442
_shelx_estimated_absorpt_t_max 0.592

loop_
_space_group_symop_operation_xyz
'x, y, z'
'-x, -y, -z'

loop_
_atom_site_label
_atom_site_type_symbol
_atom_site_fract_x
_atom_site_fract_y
_atom_site_fract_z
_atom_site_U_iso_or_equiv
_atom_site_adp_type
_atom_site_occupancy
_atom_site_site_symmetry_order
_atom_site_calc_flag
_atom_site_refinement_flags_posn
_atom_site_refinement_flags_adp
Dy1 Dy 0.68421(2) 0.66739(2) 0.79377(2) 0.02170(5) Uani 1 1 d . .
P1 P 0.63241(7) 0.57447(10) 0.61257(4) 0.0405(2) Uani 1 1 d . U
P2 P 0.40668(6) 0.81641(7) 0.85162(4) 0.02554(14) Uani 1 1 d . U
P3 P 0.63826(6) 0.89713(6) 0.91396(4) 0.02418(14) Uani 1 1 d . U
C1 C 0.7856(3) 0.5249(3) 0.59499(17) 0.0382(7) Uani 1 1 d . U
H1A H 0.842873 0.588013 0.606615 0.046 Uiso 1 1 calc R U
H1B H 0.799261 0.448186 0.630767 0.046 Uiso 1 1 calc R U
C2 C 0.8203(3) 0.5009(3) 0.51548(17) 0.0353(6) Uani 1 1 d . U
C3 C 0.8063(3) 0.3828(3) 0.49744(18) 0.0374(6) Uani 1 1 d . U
C4 C 0.7545(3) 0.2816(4) 0.5485(2) 0.0475(8) Uani 1 1 d . U
H4 H 0.723123 0.294156 0.597125 0.057 Uiso 1 1 calc R U
C5 C 0.7485(4) 0.1661(4) 0.5297(3) 0.0586(9) Uani 1 1 d . U
H5 H 0.713801 0.099816 0.565309 0.070 Uiso 1 1 calc R U
C6 C 0.7940(4) 0.1454(4) 0.4574(3) 0.0617(9) Uani 1 1 d . U
H6 H 0.790345 0.065100 0.444786 0.074 Uiso 1 1 calc R U
C7 C 0.8424(3) 0.2394(4) 0.4063(2) 0.0548(8) Uani 1 1 d . U
H7 H 0.872768 0.223981 0.358077 0.066 Uiso 1 1 calc R U
C8 C 0.8491(3) 0.3610(4) 0.42297(19) 0.0413(7) Uani 1 1 d . U
C9 C 0.8988(3) 0.4576(4) 0.37075(18) 0.0414(7) Uani 1 1 d . U
H9 H 0.925351 0.442594 0.321764 0.050 Uiso 1 1 calc R U
C10 C 0.9114(3) 0.5750(3) 0.38736(18) 0.0404(7) Uani 1 1 d . U
C11 C 0.9664(3) 0.6731(4) 0.3338(2) 0.0506(8) Uani 1 1 d . U
H11 H 0.991023 0.658752 0.284427 0.061 Uiso 1 1 calc R U
C12 C 0.9838(4) 0.7847(4) 0.3519(2) 0.0572(9) Uani 1 1 d . U
H12 H 1.021894 0.847806 0.315466 0.069 Uiso 1 1 calc R U
C13 C 0.9462(3) 0.8098(4) 0.4247(2) 0.0544(9) Uani 1 1 d . U
H13 H 0.958653 0.889467 0.436718 0.065 Uiso 1 1 calc R U
C14 C 0.8923(3) 0.7200(3) 0.4771(2) 0.0445(7) Uani 1 1 d . U
H14 H 0.867048 0.738536 0.525481 0.053 Uiso 1 1 calc R U
C15 C 0.8723(3) 0.5982(3) 0.46194(17) 0.0366(6) Uani 1 1 d . U
C16 C 0.5581(6) 0.7870(6) 0.5439(3) 0.0996(18) Uani 1 1 d . U
H16A H 0.572967 0.810265 0.592977 0.149 Uiso 1 1 calc R U
H16B H 0.470030 0.793714 0.535318 0.149 Uiso 1 1 calc R U
H16C H 0.604961 0.842017 0.503809 0.149 Uiso 1 1 calc R U
C17 C 0.4252(4) 0.4486(5) 0.6345(3) 0.0728(13) Uani 1 1 d . U
H17A H 0.413353 0.419680 0.689056 0.109 Uiso 1 1 calc R U
H17B H 0.385310 0.391032 0.607251 0.109 Uiso 1 1 calc R U
H17C H 0.388711 0.530356 0.622019 0.109 Uiso 1 1 calc R U
C18 C 0.4788(2) 0.8544(2) 0.93130(15) 0.0253(5) Uani 1 1 d . U
H18A H 0.471681 0.782746 0.972587 0.030 Uiso 1 1 calc R U
H18B H 0.433469 0.923403 0.949013 0.030 Uiso 1 1 calc R U
C19 C 0.3129(4) 0.9503(4) 0.7340(2) 0.0565(9) Uani 1 1 d . U
H19 H 0.328754 0.872725 0.712974 0.068 Uiso 1 1 calc R U
C20 C 0.3742(7) 1.0553(6) 0.6833(3) 0.112(2) Uani 1 1 d . U
H20A H 0.373032 1.127620 0.708649 0.168 Uiso 1 1 calc R U
H20B H 0.330482 1.073968 0.636679 0.168 Uiso 1 1 calc R U
H20C H 0.459767 1.033809 0.671023 0.168 Uiso 1 1 calc R U
C21 C 0.1765(5) 0.9656(5) 0.7485(3) 0.0826(14) Uani 1 1 d . U
H21A H 0.144127 0.896110 0.785642 0.124 Uiso 1 1 calc R U
H21B H 0.135391 0.968006 0.701174 0.124 Uiso 1 1 calc R U
H21C H 0.161035 1.042560 0.768012 0.124 Uiso 1 1 calc R U
C22 C 0.2637(3) 0.6182(3) 0.8991(2) 0.0413(7) Uani 1 1 d . U
H22 H 0.340202 0.579511 0.920296 0.050 Uiso 1 1 calc R U
C23 C 0.2399(4) 0.5728(5) 0.8274(3) 0.0744(14) Uani 1 1 d . U
H23A H 0.164445 0.610372 0.807062 0.112 Uiso 1 1 calc R U
H23B H 0.230099 0.483067 0.837502 0.112 Uiso 1 1 calc R U
H23C H 0.309506 0.595277 0.790489 0.112 Uiso 1 1 calc R U
C24 C 0.1587(3) 0.5967(4) 0.9581(2) 0.0539(9) Uani 1 1 d . U
H24A H 0.181542 0.627277 1.003686 0.081 Uiso 1 1 calc R U
H24B H 0.140513 0.508329 0.970565 0.081 Uiso 1 1 calc R U
H24C H 0.085688 0.640459 0.938660 0.081 Uiso 1 1 calc R U
C25 C 0.7384(3) 1.1035(3) 0.8354(2) 0.0487(8) Uani 1 1 d . U
H25 H 0.801957 1.046836 0.817948 0.058 Uiso 1 1 calc R U
C26 C 0.6908(5) 1.1877(4) 0.7693(2) 0.0687(12) Uani 1 1 d . U
H26A H 0.656890 1.138598 0.734482 0.103 Uiso 1 1 calc R U
H26B H 0.758321 1.239590 0.743103 0.103 Uiso 1 1 calc R U
H26C H 0.626016 1.239832 0.787211 0.103 Uiso 1 1 calc R U
C27 C 0.7902(5) 1.1745(5) 0.8922(3) 0.0865(16) Uani 1 1 d . U
H27A H 0.725328 1.225553 0.911105 0.130 Uiso 1 1 calc R U
H27B H 0.858402 1.227233 0.867729 0.130 Uiso 1 1 calc R U
H27C H 0.820223 1.116461 0.934490 0.130 Uiso 1 1 calc R U
C28 C 0.7472(4) 0.7954(3) 1.0376(2) 0.0456(8) Uani 1 1 d . U
H28 H 0.714918 0.718497 1.022652 0.055 Uiso 1 1 calc R U
C29 C 0.8838(4) 0.8030(6) 1.0206(3) 0.0911(16) Uani 1 1 d . U
H29A H 0.913876 0.884222 1.027135 0.137 Uiso 1 1 calc R U
H29B H 0.902947 0.790820 0.968370 0.137 Uiso 1 1 calc R U
H29C H 0.924111 0.739069 1.055183 0.137 Uiso 1 1 calc R U
C30 C 0.7058(6) 0.7993(5) 1.1179(2) 0.0860(16) Uani 1 1 d . U
H30A H 0.730880 0.877880 1.131404 0.129 Uiso 1 1 calc R U
H30B H 0.743575 0.731414 1.150946 0.129 Uiso 1 1 calc R U
H30C H 0.615881 0.791111 1.124099 0.129 Uiso 1 1 calc R U
N1 N 0.8101(3) 0.8515(3) 0.68304(19) 0.0537(8) Uani 1 1 d . U
N2 N 0.8910(2) 0.5088(2) 0.82655(14) 0.0300(5) Uani 1 1 d . U
N3 N 0.5694(3) 0.4659(3) 0.8953(2) 0.0538(8) Uani 1 1 d . U
O1 O 0.61560(19) 0.6245(2) 0.68327(11) 0.0369(5) Uani 1 1 d . U
O2 O 0.5961(3) 0.6652(4) 0.54350(15) 0.0830(10) Uani 1 1 d . U
O3 O 0.5506(2) 0.4553(3) 0.6137(2) 0.0741(8) Uani 1 1 d . U
O4 O 0.48658(17) 0.74003(18) 0.80816(11) 0.0281(4) Uani 1 1 d . U
O5 O 0.70938(18) 0.81295(18) 0.87153(11) 0.0303(4) Uani 1 1 d . U
O6 O 0.8569(2) 0.7512(2) 0.70858(15) 0.0534(7) Uani 1 1 d . U
O7 O 0.7004(2) 0.8703(2) 0.70739(13) 0.0470(6) Uani 1 1 d . U
O8 O 0.8648(4) 0.9279(3) 0.6364(2) 0.1105(15) Uani 1 1 d . U
O9 O 0.81399(19) 0.49138(19) 0.77882(12) 0.0357(5) Uani 1 1 d . U
O10 O 0.8757(2) 0.6047(2) 0.85600(13) 0.0414(5) Uani 1 1 d . U
O11 O 0.9741(2) 0.4365(2) 0.84280(14) 0.0442(6) Uani 1 1 d . U
O12 O 0.5546(2) 0.4795(2) 0.82539(16) 0.0512(6) Uani 1 1 d . U
O13 O 0.6301(3) 0.5492(3) 0.91740(14) 0.0584(7) Uani 1 1 d . U
O14 O 0.5265(3) 0.3777(3) 0.9389(2) 0.1001(14) Uani 1 1 d . U
O15 O 0.3726(2) 0.9434(2) 0.80662(12) 0.0384(5) Uani 1 1 d . U
O16 O 0.28079(18) 0.7536(2) 0.88061(13) 0.0355(5) Uani 1 1 d . U
O17 O 0.63120(18) 1.03287(18) 0.87416(12) 0.0317(4) Uani 1 1 d . U
O18 O 0.69075(19) 0.90379(18) 0.99204(11) 0.0309(4) Uani 1 1 d . U

loop_
_atom_site_aniso_label
_atom_site_aniso_U_11
_atom_site_aniso_U_22
_atom_site_aniso_U_33
_atom_site_aniso_U_23
_atom_site_aniso_U_13
_atom_site_aniso_U_12
Dy1 0.02361(7) 0.02268(7) 0.01957(7) -0.00662(5) 0.00123(5) 0.00024(5)
P1 0.0273(4) 0.0739(6) 0.0268(4) -0.0255(4) -0.0074(3) 0.0165(4)
P2 0.0239(3) 0.0268(3) 0.0277(3) -0.0090(3) -0.0041(3) 0.0026(3)
P3 0.0262(3) 0.0226(3) 0.0255(3) -0.0086(3) -0.0032(3) -0.0006(3)
C1 0.0279(13) 0.0627(19) 0.0281(13) -0.0183(13) -0.0057(11) 0.0114(13)
C2 0.0236(12) 0.0577(16) 0.0284(13) -0.0170(12) -0.0072(10) 0.0151(12)
C3 0.0251(12) 0.0567(16) 0.0350(14) -0.0190(12) -0.0080(11) 0.0123(12)
C4 0.0352(15) 0.0620(19) 0.0477(17) -0.0143(15) -0.0075(14) 0.0076(15)
C5 0.0448(18) 0.061(2) 0.072(2) -0.0145(18) -0.0107(17) 0.0016(17)
C6 0.0502(19) 0.062(2) 0.081(2) -0.0344(18) -0.0126(18) 0.0059(17)
C7 0.0447(18) 0.068(2) 0.062(2) -0.0378(16) -0.0089(16) 0.0082(16)
C8 0.0274(13) 0.0644(17) 0.0393(14) -0.0278(13) -0.0073(12) 0.0112(13)
C9 0.0277(13) 0.0710(19) 0.0310(14) -0.0240(13) -0.0039(12) 0.0109(14)
C10 0.0267(13) 0.0630(17) 0.0330(13) -0.0120(13) -0.0038(11) 0.0164(13)
C11 0.0381(16) 0.072(2) 0.0399(16) -0.0034(15) -0.0005(14) 0.0163(16)
C12 0.0436(17) 0.064(2) 0.0585(19) 0.0050(17) -0.0032(16) 0.0153(17)
C13 0.0410(17) 0.0525(19) 0.069(2) -0.0077(16) -0.0093(16) 0.0169(15)
C14 0.0315(15) 0.0557(18) 0.0499(17) -0.0176(14) -0.0069(13) 0.0153(14)
C15 0.0242(12) 0.0553(16) 0.0340(13) -0.0165(12) -0.0076(11) 0.0160(12)
C16 0.120(4) 0.101(4) 0.069(3) 0.015(3) -0.020(3) 0.029(3)
C17 0.048(2) 0.089(3) 0.088(3) -0.032(3) -0.006(2) -0.010(2)
C18 0.0277(12) 0.0244(12) 0.0248(12) -0.0071(10) -0.0015(10) -0.0012(10)
C19 0.082(2) 0.0476(19) 0.0445(18) -0.0119(15) -0.0340(17) 0.0138(18)
C20 0.165(5) 0.110(4) 0.054(3) 0.024(3) -0.047(3) -0.033(4)
C21 0.086(3) 0.087(3) 0.088(3) -0.036(3) -0.057(3) 0.041(3)
C22 0.0274(14) 0.0390(16) 0.0578(18) -0.0098(14) -0.0001(13) -0.0048(13)
C23 0.069(3) 0.079(3) 0.085(3) -0.052(2) 0.031(2) -0.040(2)
C24 0.0426(19) 0.066(2) 0.051(2) -0.0067(18) 0.0023(16) -0.0132(18)
C25 0.0424(17) 0.0335(16) 0.065(2) 0.0004(14) 0.0118(15) -0.0097(14)
C26 0.089(3) 0.056(2) 0.053(2) 0.0103(18) 0.004(2) -0.027(2)
C27 0.085(3) 0.065(3) 0.104(4) 0.012(2) -0.033(3) -0.044(3)
C28 0.0628(19) 0.0327(15) 0.0453(16) -0.0118(13) -0.0223(15) 0.0122(15)
C29 0.062(2) 0.100(4) 0.113(4) -0.012(3) -0.038(3) 0.027(3)
C30 0.154(5) 0.067(3) 0.039(2) -0.011(2) -0.020(3) 0.027(3)
N1 0.0619(17) 0.0375(14) 0.0544(16) 0.0056(12) 0.0199(14) -0.0037(13)
N2 0.0235(11) 0.0330(12) 0.0330(12) -0.0040(10) -0.0014(9) 0.0002(9)
N3 0.0402(15) 0.0422(15) 0.0669(17) 0.0193(14) 0.0156(14) 0.0059(12)
O1 0.0331(10) 0.0551(13) 0.0268(10) -0.0187(9) -0.0034(8) 0.0092(10)
O2 0.0790(18) 0.132(2) 0.0351(13) -0.0052(15) -0.0055(13) 0.0663(18)
O3 0.0372(12) 0.103(2) 0.099(2) -0.0674(17) -0.0024(14) 0.0011(14)
O4 0.0235(9) 0.0329(10) 0.0311(10) -0.0137(8) -0.0045(8) 0.0000(8)
O5 0.0279(9) 0.0316(10) 0.0359(10) -0.0182(8) -0.0041(8) 0.0008(8)
O6 0.0457(13) 0.0407(13) 0.0650(16) 0.0090(11) 0.0201(12) 0.0002(11)
O7 0.0601(14) 0.0336(12) 0.0438(13) -0.0001(10) 0.0078(11) 0.0052(11)
O8 0.108(3) 0.066(2) 0.129(3) 0.046(2) 0.060(2) -0.001(2)
O9 0.0366(11) 0.0324(11) 0.0421(12) -0.0137(9) -0.0137(9) 0.0045(9)
O10 0.0351(11) 0.0507(13) 0.0450(12) -0.0233(10) -0.0131(10) 0.0080(10)
O11 0.0283(11) 0.0447(13) 0.0589(15) -0.0040(11) -0.0091(10) 0.0086(10)
O12 0.0503(14) 0.0347(12) 0.0669(15) -0.0090(11) 0.0130(13) -0.0083(11)
O13 0.0542(15) 0.0769(18) 0.0363(13) 0.0133(12) -0.0020(11) -0.0054(14)
O14 0.089(2) 0.067(2) 0.116(3) 0.053(2) 0.035(2) -0.0005(18)
O15 0.0517(12) 0.0321(11) 0.0345(11) -0.0097(9) -0.0174(10) 0.0091(10)
O16 0.0235(9) 0.0379(11) 0.0484(12) -0.0171(9) -0.0010(9) 0.0003(8)
O17 0.0323(10) 0.0245(9) 0.0375(10) -0.0044(8) 0.0016(8) -0.0041(8)
O18 0.0371(10) 0.0272(10) 0.0322(10) -0.0127(8) -0.0111(8) 0.0035(8)

loop_
_atom_type_symbol
_atom_type_description
_atom_type_scat_dispersion_real
_atom_type_scat_dispersion_imag
_atom_type_scat_source
C C 0.0033 0.0016 'International Tables Vol C Tables 4.2.6.8 and 6.1.1.4'
H H 0.0000 0.0000 'International Tables Vol C Tables 4.2.6.8 and 6.1.1.4'
N N 0.0061 0.0033 'International Tables Vol C Tables 4.2.6.8 and 6.1.1.4'
O O 0.0106 0.0060 'International Tables Vol C Tables 4.2.6.8 and 6.1.1.4'
P P 0.1023 0.0942 'International Tables Vol C Tables 4.2.6.8 and 6.1.1.4'
Dy Dy -0.1892 4.4098 'International Tables Vol C Tables 4.2.6.8 and 6.1.1.4'

loop_
_geom_angle_atom_site_label_1
_geom_angle_atom_site_label_2
_geom_angle_atom_site_label_3
_geom_angle
O1 Dy1 O4 82.65(7)
O1 Dy1 O5 147.52(8)
O4 Dy1 O5 77.88(7)
O1 Dy1 O13 124.49(10)
O4 Dy1 O13 82.31(8)
O5 Dy1 O13 78.41(9)
O1 Dy1 O6 81.06(9)
O4 Dy1 O6 130.33(8)
O5 Dy1 O6 92.01(9)
O13 Dy1 O6 143.61(9)
O1 Dy1 O9 80.69(7)
O4 Dy1 O9 146.79(7)
O5 Dy1 O9 128.21(7)
O13 Dy1 O9 83.79(9)
O6 Dy1 O9 74.80(8)
O1 Dy1 O10 129.86(7)
O4 Dy1 O10 146.15(7)
O5 Dy1 O10 76.20(7)
O13 Dy1 O10 71.48(9)
O6 Dy1 O10 72.14(9)
O9 Dy1 O10 52.02(7)
O1 Dy1 O12 72.70(9)
O4 Dy1 O12 75.57(8)
O5 Dy1 O12 125.70(8)
O13 Dy1 O12 51.82(10)
O6 Dy1 O12 140.39(9)
O9 Dy1 O12 72.13(8)
O10 Dy1 O12 102.77(9)
O1 Dy1 O7 76.54(9)
O4 Dy1 O7 79.16(8)
O5 Dy1 O7 74.46(8)
O13 Dy1 O7 149.74(10)
O6 Dy1 O7 51.47(8)
O9 Dy1 O7 123.84(8)
O10 Dy1 O7 113.83(9)
O12 Dy1 O7 142.15(9)
O1 P1 O2 112.96(16)
O1 P1 O3 112.16(16)
O2 P1 O3 105.5(2)
O1 P1 C1 112.93(13)
O2 P1 C1 108.46(16)
O3 P1 C1 104.19(16)
O4 P2 O15 114.46(12)
O4 P2 O16 113.06(12)
O15 P2 O16 104.88(13)
O4 P2 C18 112.34(12)
O15 P2 C18 103.71(12)
O16 P2 C18 107.62(13)
O5 P3 O17 115.89(12)
O5 P3 O18 112.48(11)
O17 P3 O18 105.09(11)
O5 P3 C18 112.87(12)
O17 P3 C18 102.38(12)
O18 P3 C18 107.21(12)
C2 C1 P1 116.7(2)
C2 C1 H1A 108.1
P1 C1 H1A 108.1
C2 C1 H1B 108.1
P1 C1 H1B 108.1
H1A C1 H1B 107.3
C3 C2 C15 121.1(3)
C3 C2 C1 120.2(3)
C15 C2 C1 118.5(3)
C2 C3 C4 123.8(3)
C2 C3 C8 118.8(3)
C4 C3 C8 117.4(3)
C5 C4 C3 121.8(4)
C5 C4 H4 119.1
C3 C4 H4 119.1
C4 C5 C6 120.1(4)
C4 C5 H5 120.0
C6 C5 H5 120.0
C7 C6 C5 120.3(4)
C7 C6 H6 119.9
C5 C6 H6 119.9
C6 C7 C8 121.5(4)
C6 C7 H7 119.2
C8 C7 H7 119.2
C9 C8 C7 121.7(3)
C9 C8 C3 119.5(3)
C7 C8 C3 118.8(4)
C10 C9 C8 122.4(3)
C10 C9 H9 118.8
C8 C9 H9 118.8
C9 C10 C11 121.9(3)
C9 C10 C15 119.1(3)
C11 C10 C15 119.0(3)
C12 C11 C10 121.3(4)
C12 C11 H11 119.3
C10 C11 H11 119.3
C11 C12 C13 120.8(4)
C11 C12 H12 119.6
C13 C12 H12 119.6
C14 C13 C12 120.0(4)
C14 C13 H13 120.0
C12 C13 H13 120.0
C13 C14 C15 122.1(3)
C13 C14 H14 118.9
C15 C14 H14 118.9
C2 C15 C14 124.1(3)
C2 C15 C10 119.1(3)
C14 C15 C10 116.8(3)
O2 C16 H16A 109.5
O2 C16 H16B 109.5
H16A C16 H16B 109.5
O2 C16 H16C 109.5
H16A C16 H16C 109.5
H16B C16 H16C 109.5
O3 C17 H17A 109.5
O3 C17 H17B 109.5
H17A C17 H17B 109.5
O3 C17 H17C 109.5
H17A C17 H17C 109.5
H17B C17 H17C 109.5
P2 C18 P3 114.73(14)
P2 C18 H18A 108.6
P3 C18 H18A 108.6
P2 C18 H18B 108.6
P3 C18 H18B 108.6
H18A C18 H18B 107.6
C20 C19 O15 104.9(3)
C20 C19 C21 114.4(4)
O15 C19 C21 108.5(3)
C20 C19 H19 109.6
O15 C19 H19 109.6
C21 C19 H19 109.6
C19 C20 H20A 109.5
C19 C20 H20B 109.5
H20A C20 H20B 109.5
C19 C20 H20C 109.5
H20A C20 H20C 109.5
H20B C20 H20C 109.5
C19 C21 H21A 109.5
C19 C21 H21B 109.5
H21A C21 H21B 109.5
C19 C21 H21C 109.5
H21A C21 H21C 109.5
H21B C21 H21C 109.5
O16 C22 C23 107.4(3)
O16 C22 C24 106.1(3)
C23 C22 C24 114.1(3)
O16 C22 H22 109.7
C23 C22 H22 109.7
C24 C22 H22 109.7
C22 C23 H23A 109.5
C22 C23 H23B 109.5
H23A C23 H23B 109.5
C22 C23 H23C 109.5
H23A C23 H23C 109.5
H23B C23 H23C 109.5
C22 C24 H24A 109.5
C22 C24 H24B 109.5
H24A C24 H24B 109.5
C22 C24 H24C 109.5
H24A C24 H24C 109.5
H24B C24 H24C 109.5
O17 C25 C26 106.5(3)
O17 C25 C27 106.7(3)
C26 C25 C27 111.9(4)
O17 C25 H25 110.5
C26 C25 H25 110.5
C27 C25 H25 110.5
C25 C26 H26A 109.5
C25 C26 H26B 109.5
H26A C26 H26B 109.5
C25 C26 H26C 109.5
H26A C26 H26C 109.5
H26B C26 H26C 109.5
C25 C27 H27A 109.5
C25 C27 H27B 109.5
H27A C27 H27B 109.5
C25 C27 H27C 109.5
H27A C27 H27C 109.5
H27B C27 H27C 109.5
O18 C28 C30 106.0(3)
O18 C28 C29 108.0(3)
C30 C28 C29 115.1(4)
O18 C28 H28 109.2
C30 C28 H28 109.2
C29 C28 H28 109.2
C28 C29 H29A 109.5
C28 C29 H29B 109.5
H29A C29 H29B 109.5
C28 C29 H29C 109.5
H29A C29 H29C 109.5
H29B C29 H29C 109.5
C28 C30 H30A 109.5
C28 C30 H30B 109.5
H30A C30 H30B 109.5
C28 C30 H30C 109.5
H30A C30 H30C 109.5
H30B C30 H30C 109.5
O8 N1 O6 122.2(3)
O8 N1 O7 121.0(3)
O6 N1 O7 116.8(3)
O11 N2 O10 122.5(3)
O11 N2 O9 121.5(3)
O10 N2 O9 116.0(2)
O14 N3 O12 121.8(4)
O14 N3 O13 122.1(4)
O12 N3 O13 116.2(3)
P1 O1 Dy1 152.16(13)
C16 O2 P1 125.5(3)
C17 O3 P1 123.6(3)
P2 O4 Dy1 143.72(12)
P3 O5 Dy1 141.73(12)
N1 O6 Dy1 97.95(19)
N1 O7 Dy1 93.82(18)
N2 O9 Dy1 96.52(15)
N2 O10 Dy1 95.31(16)
N3 O12 Dy1 94.7(2)
N3 O13 Dy1 97.1(2)
C19 O15 P2 119.9(2)
C22 O16 P2 123.26(18)
C25 O17 P3 123.6(2)
C28 O18 P3 121.88(18)

loop_
_geom_bond_atom_site_label_1
_geom_bond_atom_site_label_2
_geom_bond_distance
Dy1 O1 2.283(2)
Dy1 O4 2.3048(18)
Dy1 O5 2.3203(19)
Dy1 O13 2.423(2)
Dy1 O6 2.433(2)
Dy1 O9 2.435(2)
Dy1 O10 2.465(2)
Dy1 O12 2.474(2)
Dy1 O7 2.502(2)
P1 O1 1.468(2)
P1 O2 1.530(3)
P1 O3 1.584(3)
P1 C1 1.778(3)
P2 O4 1.4842(19)
P2 O15 1.551(2)
P2 O16 1.557(2)
P2 C18 1.782(3)
P3 O5 1.4819(19)
P3 O17 1.551(2)
P3 O18 1.559(2)
P3 C18 1.793(3)
C1 C2 1.521(4)
C1 H1A 0.9900
C1 H1B 0.9900
C2 C3 1.402(5)
C2 C15 1.411(5)
C3 C4 1.416(5)
C3 C8 1.448(4)
C4 C5 1.372(6)
C4 H4 0.9500
C5 C6 1.416(6)
C5 H5 0.9500
C6 C7 1.351(6)
C6 H6 0.9500
C7 C8 1.422(5)
C7 H7 0.9500
C8 C9 1.385(5)
C9 C10 1.384(5)
C9 H9 0.9500
C10 C11 1.429(5)
C10 C15 1.444(4)
C11 C12 1.338(6)
C11 H11 0.9500
C12 C13 1.418(6)
C12 H12 0.9500
C13 C14 1.356(5)
C13 H13 0.9500
C14 C15 1.432(5)
C14 H14 0.9500
C16 O2 1.403(7)
C16 H16A 0.9800
C16 H16B 0.9800
C16 H16C 0.9800
C17 O3 1.391(5)
C17 H17A 0.9800
C17 H17B 0.9800
C17 H17C 0.9800
C18 H18A 0.9900
C18 H18B 0.9900
C19 C20 1.482(7)
C19 O15 1.483(4)
C19 C21 1.503(7)
C19 H19 1.0000
C20 H20A 0.9800
C20 H20B 0.9800
C20 H20C 0.9800
C21 H21A 0.9800
C21 H21B 0.9800
C21 H21C 0.9800
C22 O16 1.483(4)
C22 C23 1.495(5)
C22 C24 1.502(5)
C22 H22 1.0000
C23 H23A 0.9800
C23 H23B 0.9800
C23 H23C 0.9800
C24 H24A 0.9800
C24 H24B 0.9800
C24 H24C 0.9800
C25 O17 1.476(4)
C25 C26 1.498(6)
C25 C27 1.518(6)
C25 H25 1.0000
C26 H26A 0.9800
C26 H26B 0.9800
C26 H26C 0.9800
C27 H27A 0.9800
C27 H27B 0.9800
C27 H27C 0.9800
C28 O18 1.484(4)
C28 C30 1.494(5)
C28 C29 1.499(6)
C28 H28 1.0000
C29 H29A 0.9800
C29 H29B 0.9800
C29 H29C 0.9800
C30 H30A 0.9800
C30 H30B 0.9800
C30 H30C 0.9800
N1 O8 1.214(4)
N1 O6 1.244(4)
N1 O7 1.274(4)
N2 O11 1.218(3)
N2 O10 1.263(3)
N2 O9 1.271(3)
N3 O14 1.218(4)
N3 O12 1.260(4)
N3 O13 1.261(5)

loop_
_geom_torsion_atom_site_label_1
_geom_torsion_atom_site_label_2
_geom_torsion_atom_site_label_3
_geom_torsion_atom_site_label_4
_geom_torsion
O1 P1 C1 C2 -165.7(3)
O2 P1 C1 C2 -39.7(3)
O3 P1 C1 C2 72.4(3)
P1 C1 C2 C3 -91.7(3)
P1 C1 C2 C15 91.5(3)
C15 C2 C3 C4 -179.8(3)
C1 C2 C3 C4 3.4(4)
C15 C2 C3 C8 1.5(4)
C1 C2 C3 C8 -175.3(3)
C2 C3 C4 C5 -176.5(3)
C8 C3 C4 C5 2.2(5)
C3 C4 C5 C6 -0.5(6)
C4 C5 C6 C7 -0.6(6)
C5 C6 C7 C8 -0.2(6)
C6 C7 C8 C9 179.9(3)
C6 C7 C8 C3 2.0(5)
C2 C3 C8 C9 -2.1(4)
C4 C3 C8 C9 179.1(3)
C2 C3 C8 C7 175.9(3)
C4 C3 C8 C7 -2.9(4)
C7 C8 C9 C10 -176.8(3)
C3 C8 C9 C10 1.0(5)
C8 C9 C10 C11 178.0(3)
C8 C9 C10 C15 0.6(4)
C9 C10 C11 C12 -176.5(3)
C15 C10 C11 C12 1.0(5)
C10 C11 C12 C13 -1.1(5)
C11 C12 C13 C14 0.3(5)
C12 C13 C14 C15 0.5(5)
C3 C2 C15 C14 -178.3(3)
C1 C2 C15 C14 -1.5(4)
C3 C2 C15 C10 0.1(4)
C1 C2 C15 C10 176.9(2)
C13 C14 C15 C2 177.9(3)
C13 C14 C15 C10 -0.6(4)
C9 C10 C15 C2 -1.2(4)
C11 C10 C15 C2 -178.7(3)
C9 C10 C15 C14 177.4(3)
C11 C10 C15 C14 -0.2(4)
O4 P2 C18 P3 42.10(19)
O15 P2 C18 P3 -82.03(17)
O16 P2 C18 P3 167.19(14)
O5 P3 C18 P2 -45.63(19)
O17 P3 C18 P2 79.66(17)
O18 P3 C18 P2 -170.04(14)
O2 P1 O1 Dy1 -129.4(3)
O3 P1 O1 Dy1 111.5(3)
C1 P1 O1 Dy1 -5.9(4)
O1 P1 O2 C16 4.1(5)
O3 P1 O2 C16 127.0(5)
C1 P1 O2 C16 -121.9(5)
O1 P1 O3 C17 49.6(4)
O2 P1 O3 C17 -73.7(4)
C1 P1 O3 C17 172.1(4)
O15 P2 O4 Dy1 106.6(2)
O16 P2 O4 Dy1 -133.4(2)
C18 P2 O4 Dy1 -11.3(3)
O17 P3 O5 Dy1 -98.0(2)
O18 P3 O5 Dy1 141.07(18)
C18 P3 O5 Dy1 19.6(2)
O8 N1 O6 Dy1 180.0(4)
O7 N1 O6 Dy1 -1.0(4)
O8 N1 O7 Dy1 -180.0(4)
O6 N1 O7 Dy1 1.0(4)
O11 N2 O9 Dy1 175.7(2)
O10 N2 O9 Dy1 -3.9(3)
O11 N2 O10 Dy1 -175.8(2)
O9 N2 O10 Dy1 3.9(2)
O14 N3 O12 Dy1 -176.3(3)
O13 N3 O12 Dy1 4.2(3)
O14 N3 O13 Dy1 176.2(3)
O12 N3 O13 Dy1 -4.3(3)
C20 C19 O15 P2 -138.3(4)
C21 C19 O15 P2 99.0(3)
O4 P2 O15 C19 55.6(3)
O16 P2 O15 C19 -68.9(3)
C18 P2 O15 C19 178.3(3)
C23 C22 O16 P2 -85.3(3)
C24 C22 O16 P2 152.2(2)
O4 P2 O16 C22 29.6(3)
O15 P2 O16 C22 154.9(2)
C18 P2 O16 C22 -95.1(3)
C26 C25 O17 P3 145.7(3)
C27 C25 O17 P3 -94.7(3)
O5 P3 O17 C25 -44.9(3)
O18 P3 O17 C25 80.0(3)
C18 P3 O17 C25 -168.2(3)
C30 C28 O18 P3 -140.8(3)
C29 C28 O18 P3 95.3(4)
O5 P3 O18 C28 -34.0(3)
O17 P3 O18 C28 -161.0(2)
C18 P3 O18 C28 90.6(3)
